data_7051775
loop_
_publ_author_name
'Boer\'e, Ren\'e T.'
'Bond, Alan M.'
'Cronin, Steve'
'Duffy, Noel W.'
'Hazendonk, Paul'
'Masuda, Jason D.'
'Pollard, Kyle'
'Roemmele, Tracey L.'
'Tran, Peter'
'Zhang, Yuankui'

_publ_section_title
;
 Photophysical, dynamic and redox behavior of
 tris(2,6-diisopropylphenyl)phosphine
;
_journal_issue 2
_journal_name_full 'New Journal of Chemistry'
_journal_page_first 214
_journal_paper_doi 10.1039/b709602j
_journal_volume 32
_journal_year 2008
_chemical_compound_source Pentane
_chemical_formula_moiety 'C36 H51 P'
_chemical_formula_sum 'C36 H51 P'
_chemical_formula_weight 514.74
_chemical_name_common Tris(2,6-diisopropylphenyl)phosphine
_chemical_name_systematic Tris(2,6-diisopropylphenyl)phosphane
_space_group_IT_number 146
_symmetry_cell_setting hexagonal
_symmetry_Int_Tables_number 146
_symmetry_space_group_name_Hall 'R 3'
_symmetry_space_group_name_H-M 'R 3 :H'
_atom_sites_solution_hydrogens geom
_atom_sites_solution_primary direct
_atom_sites_solution_secondary difmap
_cell_angle_alpha 90.00
_cell_angle_beta 90.00
_cell_angle_gamma 120.00
_cell_formula_units_Z 3
_cell_length_a 16.5047(7)
_cell_length_b 16.5047(7)
_cell_length_c 10.2363(9)
_cell_measurement_reflns_used 6376
_cell_measurement_temperature 193(2)
_cell_measurement_theta_max 26.40
_cell_measurement_theta_min 2.45
_cell_volume 2414.8(3)
_computing_cell_refinement 'Bruker SMART'
_computing_data_collection 'Bruker SMART'
_computing_data_reduction 'Bruker SHELXTL'
_computing_molecular_graphics 'Mercury 1.4.1 (CCDC, 2001-2005)'
_computing_publication_material 'Bruker SHELXTL'
_computing_structure_refinement 'SHELXL-97 (Sheldrick, 1997)'
_computing_structure_solution 'SHELXS-97 (Sheldrick, 1990)'
_diffrn_ambient_temperature 193(2)
_diffrn_measured_fraction_theta_full 0.998
_diffrn_measured_fraction_theta_max 0.998
_diffrn_measurement_device_type 'Bruker Smart CCD'
_diffrn_measurement_method 'omega and phi'
_diffrn_radiation_monochromator graphite
_diffrn_radiation_probe x-ray
_diffrn_radiation_type MoK\a
_diffrn_radiation_wavelength 0.71073
_diffrn_reflns_av_R_equivalents 0.0220
_diffrn_reflns_av_sigmaI/netI 0.0253
_diffrn_reflns_limit_h_max 20
_diffrn_reflns_limit_h_min -20
_diffrn_reflns_limit_k_max 20
_diffrn_reflns_limit_k_min -20
_diffrn_reflns_limit_l_max 12
_diffrn_reflns_limit_l_min -12
_diffrn_reflns_number 5662
_diffrn_reflns_theta_full 26.40
_diffrn_reflns_theta_max 26.40
_diffrn_reflns_theta_min 2.45
_diffrn_source 'fine-focus sealed tube'
_diffrn_source_type 'Bruker Smart Platform'
_exptl_absorpt_coefficient_mu 0.106
_exptl_absorpt_correction_T_max 0.9668
_exptl_absorpt_correction_T_min 0.9421
_exptl_absorpt_correction_type multi-scan
_exptl_absorpt_process_details
;
SADABS (Sheldrick, 2004)
;
_exptl_crystal_colour colourless
_exptl_crystal_density_diffrn 1.062
_exptl_crystal_density_method 'not measured'
_exptl_crystal_description prism
_exptl_crystal_F_000 846
_exptl_crystal_recrystallization_method 'Slow Cooling'
_exptl_crystal_size_max 0.55
_exptl_crystal_size_mid 0.39
_exptl_crystal_size_min 0.32
_refine_diff_density_max 0.181
_refine_diff_density_min -0.200
_refine_diff_density_rms 0.030
_refine_ls_abs_structure_details 'Flack H D (1983), Acta Cryst. A39, 876-881'
_refine_ls_abs_structure_Flack 0.37(11)
_refine_ls_extinction_method none
_refine_ls_goodness_of_fit_ref 1.153
_refine_ls_hydrogen_treatment constr
_refine_ls_matrix_type full
_refine_ls_number_parameters 113
_refine_ls_number_reflns 2205
_refine_ls_number_restraints 1
_refine_ls_restrained_S_all 1.152
_refine_ls_R_factor_all 0.0294
_refine_ls_R_factor_gt 0.0294
_refine_ls_shift/su_max 0.000
_refine_ls_shift/su_mean 0.000
_refine_ls_structure_factor_coef Fsqd
_refine_ls_weighting_details 'calc w=1/[\s^2^(Fo^2^)+(0.0548P)^2^+0.3614P] where P=(Fo^2^+2Fc^2^)/3'
_refine_ls_weighting_scheme calc
_refine_ls_wR_factor_gt 0.0841
_refine_ls_wR_factor_ref 0.0841
_reflns_number_gt 2204
_reflns_number_total 2205
_reflns_threshold_expression >2sigma(I)
_cod_data_source_file b709602j.txt
_cod_data_source_block Dipp3P
_cod_depositor_comments
;
The following automatic conversions were performed:
'_symmetry_cell_setting' value 'Hexagonal' changed to 'hexagonal'
according to '/home/saulius/struct/CIF-dictionaries/cif_core.dic'
dictionary named 'cif_core.dic' version 2.4.1 from 2010-06-29.

Automatic conversion script
Id: cif_fix_enum 1527 2010-12-29 10:47:43Z saulius 
;
_cod_original_sg_symbol_H-M 'R 3'
_cod_database_code 7051775

loop_
_symmetry_equiv_pos_as_xyz
'x, y, z'
'-y, x-y, z'
'-x+y, -x, z'
'x+2/3, y+1/3, z+1/3'
'-y+2/3, x-y+1/3, z+1/3'
'-x+y+2/3, -x+1/3, z+1/3'
'x+1/3, y+2/3, z+2/3'
'-y+1/3, x-y+2/3, z+2/3'
'-x+y+1/3, -x+2/3, z+2/3'

loop_
_atom_site_label
_atom_site_type_symbol
_atom_site_fract_x
_atom_site_fract_y
_atom_site_fract_z
_atom_site_U_iso_or_equiv
_atom_site_adp_type
_atom_site_occupancy
_atom_site_symmetry_multiplicity
_atom_site_calc_flag
_atom_site_refinement_flags
_atom_site_disorder_assembly
_atom_site_disorder_group
P P 0.3333 0.6667 0.12664(6) 0.02213(13) Uani 1 3 d S . .
C1 C 0.24422(10) 0.54751(11) 0.17939(16) 0.0267(3) Uani 1 1 d . . .
C2 C 0.23506(13) 0.47649(11) 0.09168(15) 0.0305(3) Uani 1 1 d . . .
C3 C 0.15918(15) 0.38648(14) 0.1035(2) 0.0432(4) Uani 1 1 d . . .
H3 H 0.1532 0.3392 0.0448 0.052 Uiso 1 1 calc R . .
C4 C 0.09178(15) 0.36449(15) 0.1999(2) 0.0500(5) Uani 1 1 d . . .
H4 H 0.0393 0.3031 0.2054 0.060 Uiso 1 1 calc R . .
C5 C 0.10177(16) 0.43199(17) 0.2867(2) 0.0475(5) Uani 1 1 d . . .
H5 H 0.0558 0.4163 0.3527 0.057 Uiso 1 1 calc R . .
C6 C 0.17777(13) 0.52350(14) 0.28104(19) 0.0339(4) Uani 1 1 d . . .
C7 C 0.30499(15) 0.49441(15) -0.0163(2) 0.0367(4) Uani 1 1 d . . .
H7 H 0.3609 0.5575 -0.0009 0.044 Uiso 1 1 calc R . .
C8 C 0.3379(2) 0.4225(2) -0.0152(3) 0.0593(7) Uani 1 1 d . . .
H8A H 0.3830 0.4366 -0.0859 0.071 Uiso 1 1 calc R . .
H8B H 0.2840 0.3597 -0.0279 0.071 Uiso 1 1 calc R . .
H8C H 0.3676 0.4253 0.0688 0.071 Uiso 1 1 calc R . .
C9 C 0.2640(2) 0.4965(2) -0.1495(2) 0.0579(7) Uani 1 1 d . . .
H9A H 0.3104 0.5091 -0.2179 0.069 Uiso 1 1 calc R . .
H9B H 0.2474 0.5458 -0.1500 0.069 Uiso 1 1 calc R . .
H9C H 0.2078 0.4358 -0.1660 0.069 Uiso 1 1 calc R . .
C10 C 0.18538(15) 0.59044(17) 0.38784(18) 0.0432(4) Uani 1 1 d . . .
H10 H 0.2478 0.6485 0.3790 0.052 Uiso 1 1 calc R . .
C11 C 0.1811(2) 0.5493(2) 0.5235(2) 0.0595(6) Uani 1 1 d . . .
H11A H 0.1850 0.5934 0.5905 0.071 Uiso 1 1 calc R . .
H11B H 0.2336 0.5378 0.5337 0.071 Uiso 1 1 calc R . .
H11C H 0.1220 0.4902 0.5329 0.071 Uiso 1 1 calc R . .
C12 C 0.1104(2) 0.6187(2) 0.3763(3) 0.0643(7) Uani 1 1 d . . .
H12A H 0.1187 0.6627 0.4464 0.077 Uiso 1 1 calc R . .
H12B H 0.0483 0.5629 0.3836 0.077 Uiso 1 1 calc R . .
H12C H 0.1161 0.6486 0.2914 0.077 Uiso 1 1 calc R . .

loop_
_atom_site_aniso_label
_atom_site_aniso_U_11
_atom_site_aniso_U_22
_atom_site_aniso_U_33
_atom_site_aniso_U_23
_atom_site_aniso_U_13
_atom_site_aniso_U_12
P 0.02201(17) 0.02201(17) 0.0224(2) 0.000 0.000 0.01100(9)
C1 0.0229(6) 0.0241(7) 0.0304(7) 0.0029(6) 0.0004(6) 0.0098(5)
C2 0.0301(8) 0.0275(7) 0.0350(8) -0.0008(6) -0.0030(7) 0.0152(7)
C3 0.0410(10) 0.0299(9) 0.0520(11) -0.0037(8) -0.0059(8) 0.0127(7)
C4 0.0364(10) 0.0338(10) 0.0611(13) 0.0066(9) 0.0004(9) 0.0035(8)
C5 0.0359(10) 0.0480(12) 0.0490(12) 0.0122(9) 0.0127(8) 0.0138(9)
C6 0.0302(8) 0.0370(9) 0.0347(9) 0.0068(7) 0.0038(7) 0.0170(7)
C7 0.0412(10) 0.0332(9) 0.0361(9) -0.0052(7) 0.0042(7) 0.0189(8)
C8 0.0689(17) 0.0581(15) 0.0686(16) -0.0041(12) 0.0122(12) 0.0450(14)
C9 0.0784(18) 0.0663(15) 0.0366(11) -0.0009(10) 0.0039(10) 0.0419(14)
C10 0.0485(10) 0.0494(12) 0.0364(9) 0.0070(9) 0.0165(7) 0.0280(10)
C11 0.0787(17) 0.0643(15) 0.0352(11) 0.0088(9) 0.0186(10) 0.0354(13)
C12 0.0680(15) 0.0709(16) 0.0734(16) 0.0172(13) 0.0355(13) 0.0492(14)

loop_
_atom_type_symbol
_atom_type_description
_atom_type_scat_dispersion_real
_atom_type_scat_dispersion_imag
_atom_type_scat_source
C C 0.0033 0.0016 'International Tables Vol C Tables 4.2.6.8 and 6.1.1.4'
H H 0.0000 0.0000 'International Tables Vol C Tables 4.2.6.8 and 6.1.1.4'
P P 0.1023 0.0942 'International Tables Vol C Tables 4.2.6.8 and 6.1.1.4'

loop_
_geom_angle_atom_site_label_1
_geom_angle_atom_site_label_2
_geom_angle_atom_site_label_3
_geom_angle
_geom_angle_site_symmetry_1
_geom_angle_site_symmetry_3
_geom_angle_publ_flag
C1 P C1 111.87(5) 3_565 . ?
C1 P C1 111.87(5) 3_565 2_665 ?
C1 P C1 111.87(5) . 2_665 ?
C6 C1 C2 118.97(15) . . ?
C6 C1 P 127.14(13) . . ?
C2 C1 P 113.05(12) . . ?
C3 C2 C1 119.58(17) . . ?
C3 C2 C7 117.60(17) . . ?
C1 C2 C7 122.82(15) . . ?
C2 C3 C4 121.06(19) . . ?
C2 C3 H3 119.5 . . ?
C4 C3 H3 119.5 . . ?
C5 C4 C3 119.50(19) . . ?
C5 C4 H4 120.3 . . ?
C3 C4 H4 120.3 . . ?
C4 C5 C6 121.9(2) . . ?
C4 C5 H5 119.0 . . ?
C6 C5 H5 119.0 . . ?
C5 C6 C1 118.83(19) . . ?
C5 C6 C10 117.36(18) . . ?
C1 C6 C10 123.77(17) . . ?
C2 C7 C9 110.58(18) . . ?
C2 C7 C8 111.94(18) . . ?
C9 C7 C8 110.8(2) . . ?
C2 C7 H7 107.8 . . ?
C9 C7 H7 107.8 . . ?
C8 C7 H7 107.8 . . ?
C7 C8 H8A 109.5 . . ?
C7 C8 H8B 109.5 . . ?
H8A C8 H8B 109.5 . . ?
C7 C8 H8C 109.5 . . ?
H8A C8 H8C 109.5 . . ?
H8B C8 H8C 109.5 . . ?
C7 C9 H9A 109.5 . . ?
C7 C9 H9B 109.5 . . ?
H9A C9 H9B 109.5 . . ?
C7 C9 H9C 109.5 . . ?
H9A C9 H9C 109.5 . . ?
H9B C9 H9C 109.5 . . ?
C6 C10 C12 112.4(2) . . ?
C6 C10 C11 111.2(2) . . ?
C12 C10 C11 109.9(2) . . ?
C6 C10 H10 107.7 . . ?
C12 C10 H10 107.7 . . ?
C11 C10 H10 107.7 . . ?
C10 C11 H11A 109.5 . . ?
C10 C11 H11B 109.5 . . ?
H11A C11 H11B 109.5 . . ?
C10 C11 H11C 109.5 . . ?
H11A C11 H11C 109.5 . . ?
H11B C11 H11C 109.5 . . ?
C10 C12 H12A 109.5 . . ?
C10 C12 H12B 109.5 . . ?
H12A C12 H12B 109.5 . . ?
C10 C12 H12C 109.5 . . ?
H12A C12 H12C 109.5 . . ?
H12B C12 H12C 109.5 . . ?

loop_
_geom_bond_atom_site_label_1
_geom_bond_atom_site_label_2
_geom_bond_distance
_geom_bond_site_symmetry_2
_geom_bond_publ_flag
P C1 1.8520(15) 3_565 ?
P C1 1.8520(15) . ?
P C1 1.8520(15) 2_665 ?
C1 C6 1.417(2) . ?
C1 C2 1.423(2) . ?
C2 C3 1.389(3) . ?
C2 C7 1.516(3) . ?
C3 C4 1.393(3) . ?
C3 H3 0.9500 . ?
C4 C5 1.369(4) . ?
C4 H4 0.9500 . ?
C5 C6 1.401(3) . ?
C5 H5 0.9500 . ?
C6 C10 1.514(3) . ?
C7 C9 1.531(3) . ?
C7 C8 1.532(3) . ?
C7 H7 1.0000 . ?
C8 H8A 0.9800 . ?
C8 H8B 0.9800 . ?
C8 H8C 0.9800 . ?
C9 H9A 0.9800 . ?
C9 H9B 0.9800 . ?
C9 H9C 0.9800 . ?
C10 C12 1.530(3) . ?
C10 C11 1.532(3) . ?
C10 H10 1.0000 . ?
C11 H11A 0.9800 . ?
C11 H11B 0.9800 . ?
C11 H11C 0.9800 . ?
C12 H12A 0.9800 . ?
C12 H12B 0.9800 . ?
C12 H12C 0.9800 . ?

loop_
_geom_torsion_atom_site_label_1
_geom_torsion_atom_site_label_2
_geom_torsion_atom_site_label_3
_geom_torsion_atom_site_label_4
_geom_torsion
_geom_torsion_site_symmetry_1
_geom_torsion_site_symmetry_2
_geom_torsion_site_symmetry_3
_geom_torsion_site_symmetry_4
_geom_torsion_publ_flag
C1 P C1 C6 -20.28(19) 3_565 . . . ?
C1 P C1 C6 106.14(12) 2_665 . . . ?
C1 P C1 C2 148.97(12) 3_565 . . . ?
C1 P C1 C2 -84.61(16) 2_665 . . . ?
C6 C1 C2 C3 3.0(3) . . . . ?
P C1 C2 C3 -167.21(14) . . . . ?
C6 C1 C2 C7 -177.21(17) . . . . ?
P C1 C2 C7 12.6(2) . . . . ?
C1 C2 C3 C4 0.0(3) . . . . ?
C7 C2 C3 C4 -179.8(2) . . . . ?
C2 C3 C4 C5 -1.8(3) . . . . ?
C3 C4 C5 C6 0.6(4) . . . . ?
C4 C5 C6 C1 2.4(3) . . . . ?
C4 C5 C6 C10 -175.7(2) . . . . ?
C2 C1 C6 C5 -4.1(3) . . . . ?
P C1 C6 C5 164.54(16) . . . . ?
C2 C1 C6 C10 173.81(17) . . . . ?
P C1 C6 C10 -17.5(3) . . . . ?
C3 C2 C7 C9 73.6(2) . . . . ?
C1 C2 C7 C9 -106.2(2) . . . . ?
C3 C2 C7 C8 -50.5(3) . . . . ?
C1 C2 C7 C8 129.7(2) . . . . ?
C5 C6 C10 C12 -70.9(2) . . . . ?
C1 C6 C10 C12 111.1(2) . . . . ?
C5 C6 C10 C11 52.9(3) . . . . ?
C1 C6 C10 C11 -125.1(2) . . . . ?
